data_7718124
loop_
_publ_author_name
'Quek, Timothy'
'Chumsaeng, Phongnarin'
'Phomphrai, Khamphee'

_publ_section_title
;
 Heteroleptic phenoxyimino tin(ii) bis(trimethylsilyl)amides for the
 synthesis of poly(diester-alt-ethers) from cyclohexene oxide and succinic
 anhydride
;
_journal_issue 12
_journal_name_full 'Dalton Transactions'
_journal_page_first 5143
_journal_page_last 5152
_journal_paper_doi 10.1039/D4DT03514C
_journal_volume 54
_journal_year 2025
_chemical_formula_moiety 'C31 H52 N2 O Si2 Sn'
_chemical_formula_sum 'C31 H52 N2 O Si2 Sn'
_chemical_formula_weight 643.61
_chemical_properties_physical Air-sensitive,Moisture-sensitive
_space_group_crystal_system monoclinic
_space_group_IT_number 14
_space_group_name_Hall '-P 2ybc'
_space_group_name_H-M_alt 'P 1 21/c 1'
_atom_sites_solution_hydrogens geom
_atom_sites_solution_primary dual
_audit_creation_date 2024-02-28
_audit_creation_method
;
Olex2 1.5
(compiled 2023.08.24 svn.re1ec1418 for OlexSys, GUI svn.r6817)
;
_audit_update_record
;
2024-08-21 deposited with the CCDC.	2025-02-24 downloaded from the CCDC.
;
_cell_angle_alpha 90
_cell_angle_beta 90.057(4)
_cell_angle_gamma 90
_cell_formula_units_Z 4
_cell_length_a 9.9746(13)
_cell_length_b 27.777(3)
_cell_length_c 12.2977(15)
_cell_measurement_reflns_used 9805
_cell_measurement_temperature 273.15
_cell_measurement_theta_max 27.322
_cell_measurement_theta_min 2.212
_cell_volume 3407.3(7)
_computing_cell_refinement 'SAINT V8.40B (?, 2016)'
_computing_data_reduction 'SAINT V8.40B (?, 2016)'
_computing_molecular_graphics 'Olex2 1.5 (Dolomanov et al., 2009)'
_computing_publication_material 'Olex2 1.5 (Dolomanov et al., 2009)'
_computing_structure_refinement 'XL  (Sheldrick, 2008)'
_computing_structure_solution 'SHELXT 2018/2 (Sheldrick, 2018)'
_diffrn_ambient_temperature 273.15
_diffrn_measured_fraction_theta_full 1.000
_diffrn_measured_fraction_theta_max 0.999
_diffrn_measurement_device_type 'Bruker APEX-II CCD'
_diffrn_measurement_method '\f and \w scans'
_diffrn_radiation_type MoK\a
_diffrn_radiation_wavelength 0.71073
_diffrn_reflns_av_R_equivalents 0.0847
_diffrn_reflns_av_unetI/netI 0.0467
_diffrn_reflns_Laue_measured_fraction_full 1.000
_diffrn_reflns_Laue_measured_fraction_max 0.999
_diffrn_reflns_limit_h_max 12
_diffrn_reflns_limit_h_min -12
_diffrn_reflns_limit_k_max 36
_diffrn_reflns_limit_k_min -36
_diffrn_reflns_limit_l_max 15
_diffrn_reflns_limit_l_min -15
_diffrn_reflns_number 60650
_diffrn_reflns_point_group_measured_fraction_full 1.000
_diffrn_reflns_point_group_measured_fraction_max 0.999
_diffrn_reflns_theta_full 25.242
_diffrn_reflns_theta_max 27.551
_diffrn_reflns_theta_min 1.811
_diffrn_source_current 1.0
_diffrn_source_power 0.05
_diffrn_source_voltage 50.0
_diffrn_standards_number 0
_exptl_absorpt_coefficient_mu 0.844
_exptl_absorpt_correction_T_max 0.7456
_exptl_absorpt_correction_T_min 0.6634
_exptl_absorpt_correction_type multi-scan
_exptl_absorpt_process_details
;
SADABS-2016/2 (Bruker,2016/2) was used for absorption correction.
wR2(int) was 0.1240 before and 0.0818 after correction.
The Ratio of minimum to maximum transmission is 0.8898.
The \l/2 correction factor is Not present.
;
_exptl_crystal_colour yellow
_exptl_crystal_colour_primary yellow
_exptl_crystal_density_diffrn 1.255
_exptl_crystal_description plate
_exptl_crystal_F_000 1352
_exptl_crystal_recrystallization_method 'Re-crystallisation from solvent'
_exptl_crystal_size_max 0.183
_exptl_crystal_size_mid 0.174
_exptl_crystal_size_min 0.039
_refine_diff_density_max 2.147
_refine_diff_density_min -1.084
_refine_diff_density_rms 0.143
_refine_ls_extinction_method none
_refine_ls_goodness_of_fit_ref 1.331
_refine_ls_hydrogen_treatment constr
_refine_ls_matrix_type full
_refine_ls_number_parameters 349
_refine_ls_number_reflns 7850
_refine_ls_number_restraints 0
_refine_ls_restrained_S_all 1.331
_refine_ls_R_factor_all 0.0901
_refine_ls_R_factor_gt 0.0385
_refine_ls_shift/su_max 0.002
_refine_ls_shift/su_mean 0.000
_refine_ls_structure_factor_coef Fsqd
_refine_ls_weighting_details 'w=1/[\s^2^(Fo^2^)+(0.0083P)^2^+8.7962P] where P=(Fo^2^+2Fc^2^)/3'
_refine_ls_weighting_scheme calc
_refine_ls_wR_factor_gt 0.0755
_refine_ls_wR_factor_ref 0.1104
_reflns_Friedel_coverage 0.000
_reflns_number_gt 5614
_reflns_number_total 7850
_reflns_threshold_expression 'I > 2\s(I)'
_cod_data_source_file d4dt03514c2.cif
_cod_data_source_block p21c
_cod_depositor_comments 'Adding full bibliography for 7718121--7718126.cif.'
_cod_original_cell_volume 3407.2(7)
_cod_database_code 7718124
_shelx_shelxl_version_number 2019/1
_shelx_space_group_comment
;
The symmetry employed for this shelxl refinement is uniquely defined
by the following loop, which should always be used as a source of
symmetry information in preference to the above space-group names.
They are only intended as comments.
;
_shelx_estimated_absorpt_t_max 0.968
_shelx_estimated_absorpt_t_min 0.861
_olex2_refinement_description
;
1. Fixed Uiso
 At 1.2 times of:
  All C(H) groups
 At 1.5 times of:
  All C(H,H,H) groups
2.a Aromatic/amide H refined with riding coordinates:
 C3(H3), C18(H18), C17(H17), C7(H7), C5(H5), C20(H20), C21(H21)
2.b Idealised Me refined as rotating group:
 C15(H15A,H15B,H15C), C29(H29A,H29B,H29C), C30(H30A,H30B,H30C), C28(H28A,H28B,
 H28C), C31(H31A,H31B,H31C), C27(H27A,H27B,H27C), C13(H13A,H13B,H13C), C25(H25A,
 H25B,H25C), C14(H14A,H14B,H14C), C23(H23A,H23B,H23C), C26(H26A,H26B,H26C),
 C24(H24A,H24B,H24C), C9(H9A,H9B,H9C), C10(H10A,H10B,H10C), C11(H11A,H11B,H11C)
;
_olex2_submission_special_instructions 'No special instructions were received'

loop_
_space_group_symop_operation_xyz
'x, y, z'
'-x, y+1/2, -z+1/2'
'-x, -y, -z'
'x, -y-1/2, z-1/2'

loop_
_atom_site_label
_atom_site_type_symbol
_atom_site_fract_x
_atom_site_fract_y
_atom_site_fract_z
_atom_site_U_iso_or_equiv
_atom_site_adp_type
_atom_site_occupancy
_atom_site_site_symmetry_order
_atom_site_calc_flag
_atom_site_refinement_flags_posn
_atom_site_refinement_flags_adp
_atom_site_refinement_flags_occupancy
_atom_site_disorder_assembly
_atom_site_disorder_group
Sn1 Sn 0.33567(3) 0.59338(2) 0.18972(2) 0.02121(8) Uani 1 1 d . . . . .
Si1 Si 0.10739(11) 0.56719(4) 0.38417(9) 0.0209(2) Uani 1 1 d . . . . .
Si2 Si 0.12950(12) 0.66861(4) 0.29973(10) 0.0240(2) Uani 1 1 d . . . . .
O1 O 0.2983(3) 0.51986(10) 0.1877(2) 0.0232(6) Uani 1 1 d . . . . .
N1 N 0.4941(3) 0.56978(11) 0.3158(3) 0.0197(7) Uani 1 1 d . . . . .
N2 N 0.1865(3) 0.61000(12) 0.3041(3) 0.0214(7) Uani 1 1 d . . . . .
C1 C 0.3892(4) 0.48501(14) 0.1840(3) 0.0203(8) Uani 1 1 d . . . . .
C3 C 0.4606(4) 0.40710(14) 0.1220(3) 0.0208(8) Uani 1 1 d . . . . .
H3 H 0.446440 0.380594 0.077191 0.025 Uiso 1 1 calc R U . . .
C2 C 0.3683(4) 0.44433(14) 0.1165(3) 0.0219(8) Uani 1 1 d . . . . .
C4 C 0.5734(4) 0.40637(14) 0.1897(3) 0.0197(8) Uani 1 1 d . . . . .
C6 C 0.5060(4) 0.48657(14) 0.2498(3) 0.0219(8) Uani 1 1 d . . . . .
C19 C 0.6562(4) 0.67487(15) 0.5302(3) 0.0242(9) Uani 1 1 d . . . . .
C18 C 0.6415(4) 0.62717(15) 0.5632(4) 0.0264(9) Uani 1 1 d . . . . .
H18 H 0.668709 0.618347 0.632711 0.032 Uiso 1 1 calc R U . . .
C17 C 0.5872(4) 0.59241(15) 0.4946(3) 0.0231(8) Uani 1 1 d . . . . .
H17 H 0.577503 0.560924 0.519082 0.028 Uiso 1 1 calc R U . . .
C16 C 0.5476(4) 0.60445(14) 0.3900(3) 0.0222(8) Uani 1 1 d . . . . .
C7 C 0.5454(4) 0.52692(14) 0.3163(3) 0.0205(8) Uani 1 1 d . . . . .
H7 H 0.615338 0.521593 0.364957 0.025 Uiso 1 1 calc R U . . .
C5 C 0.5938(4) 0.44690(14) 0.2523(3) 0.0234(8) Uani 1 1 d . . . . .
H5 H 0.668156 0.448060 0.297903 0.028 Uiso 1 1 calc R U . . .
C12 C 0.6712(4) 0.36393(14) 0.1945(3) 0.0246(9) Uani 1 1 d . . . . .
C22 C 0.7178(4) 0.71392(15) 0.6023(4) 0.0283(9) Uani 1 1 d . . . . .
C15 C 0.6819(5) 0.34605(16) 0.3116(4) 0.0306(10) Uani 1 1 d . . . . .
H15A H 0.596433 0.333947 0.334791 0.046 Uiso 1 1 calc R U . . .
H15B H 0.708535 0.372167 0.357916 0.046 Uiso 1 1 calc R U . . .
H15C H 0.747407 0.320799 0.315584 0.046 Uiso 1 1 calc R U . . .
C29 C 0.2277(4) 0.52248(15) 0.4414(3) 0.0270(9) Uani 1 1 d . . . . .
H29A H 0.263241 0.503050 0.383691 0.041 Uiso 1 1 calc R U . . .
H29B H 0.182130 0.502264 0.492801 0.041 Uiso 1 1 calc R U . . .
H29C H 0.299615 0.539107 0.477247 0.041 Uiso 1 1 calc R U . . .
C30 C -0.0258(4) 0.53603(16) 0.3027(4) 0.0298(10) Uani 1 1 d . . . . .
H30A H -0.102884 0.556557 0.296827 0.045 Uiso 1 1 calc R U . . .
H30B H -0.050622 0.506581 0.338240 0.045 Uiso 1 1 calc R U . . .
H30C H 0.007955 0.529002 0.231384 0.045 Uiso 1 1 calc R U . . .
C20 C 0.6111(4) 0.68633(15) 0.4262(4) 0.0270(9) Uani 1 1 d . . . . .
H20 H 0.616883 0.718084 0.402610 0.032 Uiso 1 1 calc R U . . .
C28 C -0.0567(4) 0.67162(16) 0.2804(4) 0.0320(10) Uani 1 1 d . . . . .
H28A H -0.079799 0.658402 0.210740 0.048 Uiso 1 1 calc R U . . .
H28B H -0.085477 0.704555 0.283964 0.048 Uiso 1 1 calc R U . . .
H28C H -0.100124 0.653430 0.336630 0.048 Uiso 1 1 calc R U . . .
C21 C 0.5582(4) 0.65216(15) 0.3567(4) 0.0263(9) Uani 1 1 d . . . . .
H21 H 0.529542 0.661062 0.287589 0.032 Uiso 1 1 calc R U . . .
C8 C 0.2480(4) 0.44197(15) 0.0390(4) 0.0273(9) Uani 1 1 d . . . . .
C31 C 0.0226(4) 0.59347(16) 0.5074(3) 0.0248(8) Uani 1 1 d . . . . .
H31A H 0.088150 0.609051 0.552501 0.037 Uiso 1 1 calc R U . . .
H31B H -0.020167 0.568207 0.547823 0.037 Uiso 1 1 calc R U . . .
H31C H -0.043414 0.616540 0.484740 0.037 Uiso 1 1 calc R U . . .
C27 C 0.1779(4) 0.70253(15) 0.4251(4) 0.0302(10) Uani 1 1 d . . . . .
H27A H 0.144825 0.685893 0.487989 0.045 Uiso 1 1 calc R U . . .
H27B H 0.139879 0.734265 0.422430 0.045 Uiso 1 1 calc R U . . .
H27C H 0.273780 0.704859 0.429142 0.045 Uiso 1 1 calc R U . . .
C13 C 0.6251(5) 0.32185(16) 0.1233(4) 0.0329(10) Uani 1 1 d . . . . .
H13A H 0.686581 0.295492 0.131137 0.049 Uiso 1 1 calc R U . . .
H13B H 0.622550 0.331879 0.048633 0.049 Uiso 1 1 calc R U . . .
H13C H 0.537180 0.311797 0.145508 0.049 Uiso 1 1 calc R U . . .
C25 C 0.6158(5) 0.75403(16) 0.6234(4) 0.0377(11) Uani 1 1 d . . . . .
H25A H 0.657273 0.779132 0.665274 0.057 Uiso 1 1 calc R U . . .
H25B H 0.540904 0.741209 0.662953 0.057 Uiso 1 1 calc R U . . .
H25C H 0.585238 0.766904 0.555335 0.057 Uiso 1 1 calc R U . . .
C14 C 0.8089(4) 0.38077(17) 0.1542(4) 0.0352(11) Uani 1 1 d . . . . .
H14A H 0.840649 0.406446 0.199713 0.053 Uiso 1 1 calc R U . . .
H14B H 0.801262 0.392005 0.080660 0.053 Uiso 1 1 calc R U . . .
H14C H 0.870991 0.354387 0.157087 0.053 Uiso 1 1 calc R U . . .
C23 C 0.8401(5) 0.73536(18) 0.5440(4) 0.0389(12) Uani 1 1 d . . . . .
H23A H 0.811957 0.750243 0.477337 0.058 Uiso 1 1 calc R U . . .
H23B H 0.903266 0.710219 0.528331 0.058 Uiso 1 1 calc R U . . .
H23C H 0.881665 0.759018 0.589914 0.058 Uiso 1 1 calc R U . . .
C26 C 0.2019(5) 0.70276(16) 0.1817(4) 0.0368(11) Uani 1 1 d . . . . .
H26A H 0.297522 0.704534 0.189318 0.055 Uiso 1 1 calc R U . . .
H26B H 0.165149 0.734708 0.180376 0.055 Uiso 1 1 calc R U . . .
H26C H 0.179858 0.686502 0.115173 0.055 Uiso 1 1 calc R U . . .
C24 C 0.7641(5) 0.69367(18) 0.7117(4) 0.0403(12) Uani 1 1 d . . . . .
H24A H 0.800802 0.719172 0.755208 0.060 Uiso 1 1 calc R U . . .
H24B H 0.831461 0.669555 0.699800 0.060 Uiso 1 1 calc R U . . .
H24C H 0.689133 0.679555 0.748811 0.060 Uiso 1 1 calc R U . . .
C9 C 0.2436(5) 0.48652(18) -0.0341(4) 0.0386(11) Uani 1 1 d . . . . .
H9A H 0.224017 0.514426 0.009075 0.058 Uiso 1 1 calc R U . . .
H9B H 0.175092 0.482479 -0.088272 0.058 Uiso 1 1 calc R U . . .
H9C H 0.328842 0.490586 -0.069082 0.058 Uiso 1 1 calc R U . . .
C10 C 0.1187(4) 0.43799(18) 0.1051(4) 0.0387(11) Uani 1 1 d . . . . .
H10A H 0.117988 0.407984 0.143848 0.058 Uiso 1 1 calc R U . . .
H10B H 0.042964 0.439323 0.056972 0.058 Uiso 1 1 calc R U . . .
H10C H 0.114001 0.464149 0.155956 0.058 Uiso 1 1 calc R U . . .
C11 C 0.2552(5) 0.39799(19) -0.0367(5) 0.0484(14) Uani 1 1 d . . . . .
H11A H 0.336994 0.399097 -0.077763 0.073 Uiso 1 1 calc R U . . .
H11B H 0.180126 0.398362 -0.085571 0.073 Uiso 1 1 calc R U . . .
H11C H 0.253119 0.369044 0.005922 0.073 Uiso 1 1 calc R U . . .

loop_
_atom_site_aniso_label
_atom_site_aniso_U_11
_atom_site_aniso_U_22
_atom_site_aniso_U_33
_atom_site_aniso_U_23
_atom_site_aniso_U_13
_atom_site_aniso_U_12
Sn1 0.02327(14) 0.01902(13) 0.02133(14) 0.00218(12) 0.00159(10) 0.00130(11)
Si1 0.0220(5) 0.0187(5) 0.0221(5) 0.0020(5) 0.0004(4) -0.0005(4)
Si2 0.0295(6) 0.0165(5) 0.0260(6) 0.0013(5) 0.0036(5) 0.0025(4)
O1 0.0245(14) 0.0170(13) 0.0282(15) -0.0008(12) -0.0007(12) 0.0014(11)
N1 0.0194(16) 0.0181(16) 0.0216(17) 0.0022(14) -0.0009(13) -0.0005(13)
N2 0.0233(17) 0.0173(15) 0.0236(17) 0.0016(14) 0.0012(14) -0.0004(13)
C1 0.0231(19) 0.0153(18) 0.022(2) 0.0024(16) 0.0022(15) 0.0000(15)
C3 0.0252(19) 0.0157(17) 0.0215(19) -0.0016(17) 0.0029(15) -0.0018(16)
C2 0.023(2) 0.0214(19) 0.022(2) -0.0005(17) 0.0020(15) -0.0027(16)
C4 0.0205(18) 0.0176(18) 0.0209(19) 0.0014(17) 0.0032(14) 0.0009(15)
C6 0.024(2) 0.022(2) 0.020(2) -0.0002(17) 0.0030(15) -0.0011(16)
C19 0.024(2) 0.022(2) 0.027(2) -0.0068(18) 0.0043(16) -0.0015(16)
C18 0.032(2) 0.022(2) 0.025(2) -0.0012(18) 0.0006(17) -0.0028(17)
C17 0.028(2) 0.0182(18) 0.024(2) -0.0024(18) 0.0027(16) 0.0010(17)
C16 0.0209(19) 0.022(2) 0.024(2) -0.0020(16) 0.0021(15) -0.0020(15)
C7 0.0178(18) 0.0204(19) 0.023(2) 0.0017(16) 0.0006(15) -0.0002(15)
C5 0.024(2) 0.022(2) 0.024(2) 0.0021(17) 0.0005(16) 0.0023(16)
C12 0.023(2) 0.019(2) 0.032(2) -0.0037(18) 0.0013(17) 0.0009(16)
C22 0.033(2) 0.024(2) 0.028(2) -0.0071(19) 0.0049(18) -0.0064(18)
C15 0.036(2) 0.023(2) 0.033(2) 0.002(2) -0.0028(19) 0.0049(18)
C29 0.028(2) 0.025(2) 0.028(2) 0.0089(18) 0.0025(17) -0.0010(17)
C30 0.029(2) 0.029(2) 0.031(2) 0.002(2) 0.0013(18) -0.0047(18)
C20 0.030(2) 0.0167(19) 0.034(2) 0.0018(18) 0.0019(18) -0.0043(16)
C28 0.035(2) 0.025(2) 0.036(3) 0.002(2) -0.005(2) 0.0077(19)
C21 0.029(2) 0.022(2) 0.028(2) 0.0012(18) -0.0019(17) -0.0006(17)
C8 0.024(2) 0.025(2) 0.032(2) -0.0057(19) -0.0029(17) 0.0008(17)
C31 0.029(2) 0.026(2) 0.0193(19) 0.0023(18) 0.0023(16) 0.0000(18)
C27 0.034(2) 0.019(2) 0.037(3) -0.0032(19) 0.0001(19) -0.0026(17)
C13 0.034(2) 0.025(2) 0.040(3) -0.005(2) 0.000(2) 0.0068(19)
C25 0.043(3) 0.024(2) 0.047(3) -0.010(2) 0.008(2) -0.002(2)
C14 0.029(2) 0.028(2) 0.049(3) 0.002(2) 0.006(2) 0.0045(19)
C23 0.038(3) 0.040(3) 0.039(3) -0.015(2) 0.008(2) -0.014(2)
C26 0.051(3) 0.021(2) 0.038(3) 0.008(2) 0.011(2) 0.004(2)
C24 0.054(3) 0.034(3) 0.033(3) -0.010(2) -0.006(2) -0.011(2)
C9 0.041(3) 0.045(3) 0.030(2) 0.005(2) -0.013(2) -0.003(2)
C10 0.024(2) 0.037(3) 0.054(3) -0.001(2) -0.004(2) -0.005(2)
C11 0.043(3) 0.048(3) 0.055(3) -0.027(3) -0.022(2) 0.012(2)

loop_
_atom_type_symbol
_atom_type_description
_atom_type_scat_dispersion_real
_atom_type_scat_dispersion_imag
_atom_type_scat_source
C C 0.0033 0.0016 'International Tables Vol C Tables 4.2.6.8 and 6.1.1.4'
H H 0.0000 0.0000 'International Tables Vol C Tables 4.2.6.8 and 6.1.1.4'
N N 0.0061 0.0033 'International Tables Vol C Tables 4.2.6.8 and 6.1.1.4'
O O 0.0106 0.0060 'International Tables Vol C Tables 4.2.6.8 and 6.1.1.4'
Si Si 0.0817 0.0704 'International Tables Vol C Tables 4.2.6.8 and 6.1.1.4'
Sn Sn -0.6537 1.4246 'International Tables Vol C Tables 4.2.6.8 and 6.1.1.4'

loop_
_geom_angle_atom_site_label_1
_geom_angle_atom_site_label_2
_geom_angle_atom_site_label_3
_geom_angle
_geom_angle_site_symmetry_1
_geom_angle_site_symmetry_3
_geom_angle_publ_flag
O1 Sn1 N1 81.46(11) . . ?
O1 Sn1 N2 95.57(12) . . ?
N2 Sn1 N1 95.60(12) . . ?
N2 Si1 C29 112.22(18) . . ?
N2 Si1 C30 109.61(18) . . ?
N2 Si1 C31 113.33(18) . . ?
C29 Si1 C30 110.5(2) . . ?
C29 Si1 C31 104.10(19) . . ?
C30 Si1 C31 106.88(19) . . ?
N2 Si2 C28 111.87(18) . . ?
N2 Si2 C27 111.42(19) . . ?
N2 Si2 C26 111.95(19) . . ?
C28 Si2 C26 105.1(2) . . ?
C27 Si2 C28 109.7(2) . . ?
C27 Si2 C26 106.5(2) . . ?
C1 O1 Sn1 126.6(2) . . ?
C16 N1 Sn1 119.5(2) . . ?
C7 N1 Sn1 122.3(3) . . ?
C7 N1 C16 118.0(3) . . ?
Si1 N2 Sn1 123.54(18) . . ?
Si2 N2 Sn1 114.85(17) . . ?
Si2 N2 Si1 120.98(19) . . ?
O1 C1 C2 120.1(4) . . ?
O1 C1 C6 121.2(4) . . ?
C2 C1 C6 118.6(4) . . ?
C2 C3 H3 117.5 . . ?
C2 C3 C4 125.0(4) . . ?
C4 C3 H3 117.5 . . ?
C1 C2 C8 120.8(4) . . ?
C3 C2 C1 118.0(4) . . ?
C3 C2 C8 121.2(4) . . ?
C3 C4 C12 123.1(4) . . ?
C5 C4 C3 116.0(4) . . ?
C5 C4 C12 120.9(4) . . ?
C1 C6 C7 124.8(4) . . ?
C5 C6 C1 120.0(4) . . ?
C5 C6 C7 115.2(4) . . ?
C18 C19 C22 123.2(4) . . ?
C20 C19 C18 116.8(4) . . ?
C20 C19 C22 120.0(4) . . ?
C19 C18 H18 119.2 . . ?
C17 C18 C19 121.6(4) . . ?
C17 C18 H18 119.2 . . ?
C18 C17 H17 119.8 . . ?
C16 C17 C18 120.4(4) . . ?
C16 C17 H17 119.8 . . ?
C17 C16 N1 122.4(4) . . ?
C17 C16 C21 118.8(4) . . ?
C21 C16 N1 118.8(4) . . ?
N1 C7 C6 127.1(4) . . ?
N1 C7 H7 116.4 . . ?
C6 C7 H7 116.4 . . ?
C4 C5 C6 122.3(4) . . ?
C4 C5 H5 118.8 . . ?
C6 C5 H5 118.8 . . ?
C4 C12 C14 108.9(3) . . ?
C15 C12 C4 109.3(3) . . ?
C15 C12 C13 108.2(4) . . ?
C15 C12 C14 110.0(4) . . ?
C13 C12 C4 112.0(3) . . ?
C13 C12 C14 108.5(4) . . ?
C19 C22 C25 110.4(4) . . ?
C19 C22 C23 108.8(3) . . ?
C25 C22 C23 109.0(4) . . ?
C24 C22 C19 111.7(4) . . ?
C24 C22 C25 108.6(4) . . ?
C24 C22 C23 108.3(4) . . ?
C12 C15 H15A 109.5 . . ?
C12 C15 H15B 109.5 . . ?
C12 C15 H15C 109.5 . . ?
H15A C15 H15B 109.5 . . ?
H15A C15 H15C 109.5 . . ?
H15B C15 H15C 109.5 . . ?
Si1 C29 H29A 109.5 . . ?
Si1 C29 H29B 109.5 . . ?
Si1 C29 H29C 109.5 . . ?
H29A C29 H29B 109.5 . . ?
H29A C29 H29C 109.5 . . ?
H29B C29 H29C 109.5 . . ?
Si1 C30 H30A 109.5 . . ?
Si1 C30 H30B 109.5 . . ?
Si1 C30 H30C 109.5 . . ?
H30A C30 H30B 109.5 . . ?
H30A C30 H30C 109.5 . . ?
H30B C30 H30C 109.5 . . ?
C19 C20 H20 118.9 . . ?
C21 C20 C19 122.3(4) . . ?
C21 C20 H20 118.9 . . ?
Si2 C28 H28A 109.5 . . ?
Si2 C28 H28B 109.5 . . ?
Si2 C28 H28C 109.5 . . ?
H28A C28 H28B 109.5 . . ?
H28A C28 H28C 109.5 . . ?
H28B C28 H28C 109.5 . . ?
C16 C21 H21 119.9 . . ?
C20 C21 C16 120.1(4) . . ?
C20 C21 H21 119.9 . . ?
C2 C8 C11 111.9(4) . . ?
C9 C8 C2 110.7(4) . . ?
C9 C8 C11 106.7(4) . . ?
C10 C8 C2 109.4(4) . . ?
C10 C8 C9 110.3(4) . . ?
C10 C8 C11 107.7(4) . . ?
Si1 C31 H31A 109.5 . . ?
Si1 C31 H31B 109.5 . . ?
Si1 C31 H31C 109.5 . . ?
H31A C31 H31B 109.5 . . ?
H31A C31 H31C 109.5 . . ?
H31B C31 H31C 109.5 . . ?
Si2 C27 H27A 109.5 . . ?
Si2 C27 H27B 109.5 . . ?
Si2 C27 H27C 109.5 . . ?
H27A C27 H27B 109.5 . . ?
H27A C27 H27C 109.5 . . ?
H27B C27 H27C 109.5 . . ?
C12 C13 H13A 109.5 . . ?
C12 C13 H13B 109.5 . . ?
C12 C13 H13C 109.5 . . ?
H13A C13 H13B 109.5 . . ?
H13A C13 H13C 109.5 . . ?
H13B C13 H13C 109.5 . . ?
C22 C25 H25A 109.5 . . ?
C22 C25 H25B 109.5 . . ?
C22 C25 H25C 109.5 . . ?
H25A C25 H25B 109.5 . . ?
H25A C25 H25C 109.5 . . ?
H25B C25 H25C 109.5 . . ?
C12 C14 H14A 109.5 . . ?
C12 C14 H14B 109.5 . . ?
C12 C14 H14C 109.5 . . ?
H14A C14 H14B 109.5 . . ?
H14A C14 H14C 109.5 . . ?
H14B C14 H14C 109.5 . . ?
C22 C23 H23A 109.5 . . ?
C22 C23 H23B 109.5 . . ?
C22 C23 H23C 109.5 . . ?
H23A C23 H23B 109.5 . . ?
H23A C23 H23C 109.5 . . ?
H23B C23 H23C 109.5 . . ?
Si2 C26 H26A 109.5 . . ?
Si2 C26 H26B 109.5 . . ?
Si2 C26 H26C 109.5 . . ?
H26A C26 H26B 109.5 . . ?
H26A C26 H26C 109.5 . . ?
H26B C26 H26C 109.5 . . ?
C22 C24 H24A 109.5 . . ?
C22 C24 H24B 109.5 . . ?
C22 C24 H24C 109.5 . . ?
H24A C24 H24B 109.5 . . ?
H24A C24 H24C 109.5 . . ?
H24B C24 H24C 109.5 . . ?
C8 C9 H9A 109.5 . . ?
C8 C9 H9B 109.5 . . ?
C8 C9 H9C 109.5 . . ?
H9A C9 H9B 109.5 . . ?
H9A C9 H9C 109.5 . . ?
H9B C9 H9C 109.5 . . ?
C8 C10 H10A 109.5 . . ?
C8 C10 H10B 109.5 . . ?
C8 C10 H10C 109.5 . . ?
H10A C10 H10B 109.5 . . ?
H10A C10 H10C 109.5 . . ?
H10B C10 H10C 109.5 . . ?
C8 C11 H11A 109.5 . . ?
C8 C11 H11B 109.5 . . ?
C8 C11 H11C 109.5 . . ?
H11A C11 H11B 109.5 . . ?
H11A C11 H11C 109.5 . . ?
H11B C11 H11C 109.5 . . ?

loop_
_geom_bond_atom_site_label_1
_geom_bond_atom_site_label_2
_geom_bond_distance
_geom_bond_site_symmetry_2
_geom_bond_publ_flag
Sn1 O1 2.076(3) . ?
Sn1 N1 2.308(3) . ?
Sn1 N2 2.100(3) . ?
Si1 N2 1.734(3) . ?
Si1 C29 1.864(4) . ?
Si1 C30 1.875(4) . ?
Si1 C31 1.884(4) . ?
Si2 N2 1.725(3) . ?
Si2 C28 1.874(5) . ?
Si2 C27 1.870(4) . ?
Si2 C26 1.879(4) . ?
O1 C1 1.327(5) . ?
N1 C16 1.429(5) . ?
N1 C7 1.296(5) . ?
C1 C2 1.417(5) . ?
C1 C6 1.418(6) . ?
C3 H3 0.9300 . ?
C3 C2 1.386(5) . ?
C3 C4 1.399(5) . ?
C2 C8 1.533(6) . ?
C4 C5 1.379(6) . ?
C4 C12 1.532(5) . ?
C6 C7 1.442(6) . ?
C6 C5 1.408(5) . ?
C19 C18 1.394(6) . ?
C19 C22 1.530(6) . ?
C19 C20 1.392(6) . ?
C18 H18 0.9300 . ?
C18 C17 1.391(6) . ?
C17 H17 0.9300 . ?
C17 C16 1.386(6) . ?
C16 C21 1.391(6) . ?
C7 H7 0.9300 . ?
C5 H5 0.9300 . ?
C12 C15 1.526(6) . ?
C12 C13 1.531(6) . ?
C12 C14 1.534(6) . ?
C22 C25 1.531(6) . ?
C22 C23 1.536(6) . ?
C22 C24 1.529(7) . ?
C15 H15A 0.9600 . ?
C15 H15B 0.9600 . ?
C15 H15C 0.9600 . ?
C29 H29A 0.9600 . ?
C29 H29B 0.9600 . ?
C29 H29C 0.9600 . ?
C30 H30A 0.9600 . ?
C30 H30B 0.9600 . ?
C30 H30C 0.9600 . ?
C20 H20 0.9300 . ?
C20 C21 1.381(6) . ?
C28 H28A 0.9600 . ?
C28 H28B 0.9600 . ?
C28 H28C 0.9600 . ?
C21 H21 0.9300 . ?
C8 C9 1.531(6) . ?
C8 C10 1.529(6) . ?
C8 C11 1.538(6) . ?
C31 H31A 0.9600 . ?
C31 H31B 0.9600 . ?
C31 H31C 0.9600 . ?
C27 H27A 0.9600 . ?
C27 H27B 0.9600 . ?
C27 H27C 0.9600 . ?
C13 H13A 0.9600 . ?
C13 H13B 0.9600 . ?
C13 H13C 0.9600 . ?
C25 H25A 0.9600 . ?
C25 H25B 0.9600 . ?
C25 H25C 0.9600 . ?
C14 H14A 0.9600 . ?
C14 H14B 0.9600 . ?
C14 H14C 0.9600 . ?
C23 H23A 0.9600 . ?
C23 H23B 0.9600 . ?
C23 H23C 0.9600 . ?
C26 H26A 0.9600 . ?
C26 H26B 0.9600 . ?
C26 H26C 0.9600 . ?
C24 H24A 0.9600 . ?
C24 H24B 0.9600 . ?
C24 H24C 0.9600 . ?
C9 H9A 0.9600 . ?
C9 H9B 0.9600 . ?
C9 H9C 0.9600 . ?
C10 H10A 0.9600 . ?
C10 H10B 0.9600 . ?
C10 H10C 0.9600 . ?
C11 H11A 0.9600 . ?
C11 H11B 0.9600 . ?
C11 H11C 0.9600 . ?

loop_
_geom_torsion_atom_site_label_1
_geom_torsion_atom_site_label_2
_geom_torsion_atom_site_label_3
_geom_torsion_atom_site_label_4
_geom_torsion
_geom_torsion_site_symmetry_1
_geom_torsion_site_symmetry_2
_geom_torsion_site_symmetry_3
_geom_torsion_site_symmetry_4
_geom_torsion_publ_flag
Sn1 O1 C1 C2 -138.3(3) . . . . ?
Sn1 O1 C1 C6 44.1(5) . . . . ?
Sn1 N1 C16 C17 147.9(3) . . . . ?
Sn1 N1 C16 C21 -31.0(5) . . . . ?
Sn1 N1 C7 C6 -6.7(5) . . . . ?
O1 C1 C2 C3 -174.9(3) . . . . ?
O1 C1 C2 C8 5.8(6) . . . . ?
O1 C1 C6 C7 -7.0(6) . . . . ?
O1 C1 C6 C5 173.6(4) . . . . ?
N1 C16 C21 C20 -179.1(4) . . . . ?
C1 C2 C8 C9 53.5(5) . . . . ?
C1 C2 C8 C10 -68.2(5) . . . . ?
C1 C2 C8 C11 172.4(4) . . . . ?
C1 C6 C7 N1 -10.6(6) . . . . ?
C1 C6 C5 C4 2.3(6) . . . . ?
C3 C2 C8 C9 -125.7(4) . . . . ?
C3 C2 C8 C10 112.5(4) . . . . ?
C3 C2 C8 C11 -6.9(6) . . . . ?
C3 C4 C5 C6 0.7(6) . . . . ?
C3 C4 C12 C15 -123.9(4) . . . . ?
C3 C4 C12 C13 -4.0(5) . . . . ?
C3 C4 C12 C14 115.9(4) . . . . ?
C2 C1 C6 C7 175.3(4) . . . . ?
C2 C1 C6 C5 -4.0(6) . . . . ?
C2 C3 C4 C5 -2.1(6) . . . . ?
C2 C3 C4 C12 178.7(4) . . . . ?
C4 C3 C2 C1 0.3(6) . . . . ?
C4 C3 C2 C8 179.6(4) . . . . ?
C6 C1 C2 C3 2.8(6) . . . . ?
C6 C1 C2 C8 -176.5(4) . . . . ?
C19 C18 C17 C16 0.9(6) . . . . ?
C19 C20 C21 C16 0.4(6) . . . . ?
C18 C19 C22 C25 -119.2(5) . . . . ?
C18 C19 C22 C23 121.3(5) . . . . ?
C18 C19 C22 C24 1.8(6) . . . . ?
C18 C19 C20 C21 -2.0(6) . . . . ?
C18 C17 C16 N1 178.5(4) . . . . ?
C18 C17 C16 C21 -2.5(6) . . . . ?
C17 C16 C21 C20 1.9(6) . . . . ?
C16 N1 C7 C6 179.2(4) . . . . ?
C7 N1 C16 C17 -37.8(5) . . . . ?
C7 N1 C16 C21 143.3(4) . . . . ?
C7 C6 C5 C4 -177.1(4) . . . . ?
C5 C4 C12 C15 57.0(5) . . . . ?
C5 C4 C12 C13 176.9(4) . . . . ?
C5 C4 C12 C14 -63.2(5) . . . . ?
C5 C6 C7 N1 168.8(4) . . . . ?
C12 C4 C5 C6 179.9(4) . . . . ?
C22 C19 C18 C17 -178.8(4) . . . . ?
C22 C19 C20 C21 178.2(4) . . . . ?
C29 Si1 N2 Sn1 43.6(3) . . . . ?
C29 Si1 N2 Si2 -145.9(2) . . . . ?
C30 Si1 N2 Sn1 -79.5(2) . . . . ?
C30 Si1 N2 Si2 90.9(3) . . . . ?
C20 C19 C18 C17 1.4(6) . . . . ?
C20 C19 C22 C25 60.6(5) . . . . ?
C20 C19 C22 C23 -58.9(5) . . . . ?
C20 C19 C22 C24 -178.4(4) . . . . ?
C28 Si2 N2 Sn1 124.0(2) . . . . ?
C28 Si2 N2 Si1 -47.2(3) . . . . ?
C31 Si1 N2 Sn1 161.2(2) . . . . ?
C31 Si1 N2 Si2 -28.4(3) . . . . ?
C27 Si2 N2 Sn1 -112.8(2) . . . . ?
C27 Si2 N2 Si1 76.0(3) . . . . ?
C26 Si2 N2 Sn1 6.3(3) . . . . ?
C26 Si2 N2 Si1 -164.9(2) . . . . ?
